data_1535196
loop_
_publ_author_name
'Stoll, P.'
'Naether, C.'
'Bensch, W.'

_publ_section_title
;
 Syntheses and crystal structures of a new niobium polysulfide K6 Nb4 S22
 and two new dimorphic tantalum polysulfides K6 Ta4 S22
;
_journal_name_full 'Zeitschrift fuer Anorganische und Allgemeine Chemie'
_journal_page_first 2489
_journal_page_last 2494
_journal_volume 628
_journal_year 2002
_chemical_formula_sum 'K6 S22 Ta4'
_chemical_name_systematic 'K6 (Ta4 S22)'
_space_group_IT_number 15
_symmetry_space_group_name_Hall '-C 2yc'
_symmetry_space_group_name_H-M 'C 1 2/c 1'
_cell_angle_alpha 90
_cell_angle_beta 100.56
_cell_angle_gamma 90
_cell_formula_units_Z 4
_cell_length_a 35.563
_cell_length_b 7.8362
_cell_length_c 12.139
_cell_volume 3325.588
_citation_journal_id_ASTM ZAACAB
_cod_data_source_file Stoll_ZAACAB_2002_796.cif
_cod_data_source_block K6S22Ta4
_cod_database_code 1535196

loop_
_symmetry_equiv_pos_as_xyz
x,y,z
-x,y,-z+1/2
-x,-y,-z
x,-y,z-1/2
x+1/2,y+1/2,z
-x+1/2,y+1/2,-z+1/2
-x+1/2,-y+1/2,-z
x+1/2,-y+1/2,z-1/2

loop_
_atom_site_label
_atom_site_type_symbol
_atom_site_fract_x
_atom_site_fract_y
_atom_site_fract_z
_atom_site_occupancy
_atom_site_U_iso_or_equiv
S11 S-1 0.26566 0.13619 0.49858 1 0.0
S4 S-1 0.39436 0.32858 0.72998 1 0.0
Ta1 Ta+5 0.322739 0.21456 0.42008 1 0.0
S10 S-2 0.29745 0.23782 0.23977 1 0.0
S6 S-1 0.38101 0.0431 0.4037 1 0.0
K3 K+1 0.38311 0.725 0.67069 1 0.0
S9 S-1 0.31659 0.49234 0.5032 1 0.0
K2 K+1 0.29073 0.3446 0.74401 1 0.0
S1 S-2 0.45473 -0.01226 0.64767 1 0.0
S8 S-1 0.36838 0.45089 0.44898 1 0.0
K1 K+1 0.46696 0.1815 0.90663 1 0.0
S5 S-1 0.35938 0.13944 0.64523 1 0.0
S2 S-1 0.4618 0.44022 0.57207 1 0.0
S3 S-1 0.44996 0.30275 0.42209 1 0.0
Ta2 Ta+5 0.417422 0.20236 0.572554 1 0.0
S7 S-1 0.33563 -0.09402 0.44631 1 0.0
